data_7249499
loop_
_publ_author_name
'Starodubtseva, Alena A.'
'Dubrovskiy, Vladislav A.'
'Malik, Seiilbek D.'
'Lyssenko, Konstantin A.'
'Sembayeva, Aliya M.'
'Morontsev, Aleksandr A.'
'Galeyeva, Alina K.'
'Trussov, Ivan A.'

_publ_section_title
;
 Some aspects of MOF-74 (Zn2DOBDC) metal--organic framework formation
 using THF as the solvent
;
_journal_issue 43
_journal_name_full CrystEngComm
_journal_page_first 6161
_journal_page_last 6171
_journal_paper_doi 10.1039/D4CE00905C
_journal_volume 26
_journal_year 2024
_chemical_formula_moiety 'C8 H2 O6 Zn2, 1.5[H2O]'
_chemical_formula_sum 'C8 H5 O7.5 Zn2'
_chemical_formula_weight 351.86
_space_group_crystal_system trigonal
_space_group_IT_number 161
_space_group_name_Hall 'R 3 -2"c'
_space_group_name_H-M_alt 'R 3 c :H'
_atom_sites_solution_hydrogens geom
_atom_sites_solution_primary dual
_audit_creation_date 2024-09-08
_audit_creation_method
;
Olex2 1.5
(compiled 2024.02.16 svn.r378c4104 for OlexSys, GUI svn.r6928)
;
_audit_update_record
;
2024-09-08 deposited with the CCDC.	2024-10-18 downloaded from the CCDC.
;
_cell_angle_alpha 90
_cell_angle_beta 90
_cell_angle_gamma 120
_cell_formula_units_Z 18
_cell_length_a 22.9353(4)
_cell_length_b 22.9353(4)
_cell_length_c 15.9392(3)
_cell_measurement_reflns_used 19917
_cell_measurement_temperature 295.00(10)
_cell_measurement_theta_max 27.9030
_cell_measurement_theta_min 1.7640
_cell_volume 7261.2(2)
_computing_cell_refinement 'CrysAlisPro 1.171.43.104a (Rigaku OD, 2023)'
_computing_data_collection 'CrysAlisPro system (CCD 43.99a 64-bit (release 05-12-2023))'
_computing_data_reduction 'CrysAlisPro 1.171.43.104a (Rigaku OD, 2023)'
_computing_molecular_graphics 'Olex2 1.5 (Dolomanov et al., 2009)'
_computing_publication_material 'Olex2 1.5 (Dolomanov et al., 2009)'
_computing_structure_refinement 'SHELXL 2019/3 (Sheldrick, 2015)'
_computing_structure_solution 'SHELXT  (Sheldrick, 2015)'
_diffrn_ambient_environment air
_diffrn_ambient_temperature 295.00(10)
_diffrn_detector 'Hybrid Pixel Array Detector'
_diffrn_detector_area_resol_mean 10.0000
_diffrn_detector_type 'HyPix-Arc 150'
_diffrn_measured_fraction_theta_full 1.000
_diffrn_measured_fraction_theta_max 1.000
_diffrn_measurement_details
;
List of Runs (angles in degrees, time in seconds):

  # Type    Start    End  Width  t~exp~   \w     \q     \k     \f   Frames
#--------------------------------------------------------------------------
  1  \w    -51.00  20.00   0.50   15.00    --    0.00 -24.00-140.53  142
  2  \w    -51.00  20.00   0.50   15.00    --    0.00 -24.00-140.53  142
  3  \w    -47.00  22.00   0.50   15.00    --    4.00 -25.00 -75.88  138
  4  \w    -47.00  22.00   0.50   15.00    --    4.00 -25.00 179.76  138
  5  \w    -47.00  22.00   0.50   15.00    --    4.00 -25.00-121.51  138
  6  \w    -46.00  19.00   0.50   15.00    --    5.35 -26.00 109.19  130
  7  \w    -46.00  28.00   0.50   15.00    --    5.35 -23.00 143.06  148
  8  \w    -46.00  31.00   0.50   15.00    --    5.35 -22.00-169.10  154
  9  \w    -46.00  28.00   0.50   15.00    --    5.35 -23.00 143.06  148
 10  \w    -46.00  23.00   0.50   15.00    --    5.35 -25.00-168.51  138
 11  \w    -46.00  28.00   0.50   15.00    --    5.35 -23.00  11.45  148
 12  \w    -46.00  23.00   0.50   15.00    --    5.35 -25.00  -4.10  138
 13  \w    -46.00  19.00   0.50   15.00    --    5.35 -26.00 109.19  130
 14  \w    -40.00  28.00   0.50   15.00    --    5.35 -23.00 -51.47  136
 15  \w    -45.00  23.00   0.50   15.00    --    5.35 -25.00 -12.52  136
 16  \w     11.00  52.00   0.50   15.00    --    5.35  58.00  53.99   82
 17  \w    -15.00  31.00   0.50   15.00    --    5.35 -22.00  33.61   92
 18  \w     -5.00  28.00   0.50   15.00    --    5.35 -23.00 -42.07   66
 19  \w    -46.00 -17.00   0.50   15.00    --    5.35 -24.00  78.13   58
 20  \w     -7.00  25.00   0.50   15.00    --    5.35 -24.00  78.13   64
 21  \w    -41.00  -3.00   0.50   15.00    --    5.35 -23.00  11.45   76
 22  \w      3.00  28.00   0.50   15.00    --    5.35 -23.00 122.14   50
 23  \w    -45.00 -13.00   0.50   15.00    --    5.35 -24.00 -97.52   64
 24  \w     -7.00  25.00   0.50   15.00    --    5.35 -24.00 -97.52   64
 25  \w    -44.00  24.00   0.50   15.00    --    5.35 -24.00 119.77  136
 26  \w      8.00  43.00   0.50   15.00    --    5.35  71.00 167.86   70
 27  \w      3.00  42.00   0.50   15.00    --    5.35  83.00   7.91   78
 28  \w     10.00  48.00   0.50   15.00    --    5.35  69.00  70.09   76
 29  \w      7.00  45.00   0.50   15.00    --    5.35  74.00-112.84   76
 30  \w     10.00  47.00   0.50   15.00    --    5.35  67.00 -43.28   74
 31  \w    -34.00   0.00   0.50   15.00    --    5.35 -23.00 122.14   68
 32  \w     11.00  43.00   0.50   15.00    --    5.35  62.00 -73.04   64
 33  \w     13.00  53.00   0.50   15.00    --    5.35  51.00-132.78   80
 34  \w    -45.00 -12.00   0.50   15.00    --    5.35 -23.00 -51.47   66
 35  \w     15.00  55.00   0.50   15.00    --    5.35  42.00   6.21   80
 36  \w      9.00  48.00   0.50   15.00    --    5.35  68.00 112.87   78
 37  \w    -44.00 -18.00   0.50   15.00    --    5.35 -23.00 -42.07   52
 38  \w      4.00  30.00   0.50   15.00    --    5.35 -22.00 150.90   52
 39  \w     12.00  56.00   0.50   15.00    --    5.35  37.00 -62.93   88
 40  \w    -44.00 -18.00   0.50   15.00    --    5.35 -22.00 -66.83   52
 41  \w     -2.00  31.00   0.50   15.00    --    5.35 -22.00 -66.83   66
 42  \w    -16.00  23.00   0.50   15.00    --    5.35 -25.00  71.33   78
 43  \w      7.00  45.00   0.50   15.00    --    5.35  75.00 142.84   76
 44  \w      7.00  44.00   0.50   15.00    --    5.35  73.00-157.85   74
 45  \w    -16.00  19.00   0.50   15.00    --    5.35 -26.00  35.23   70
 46  \w    -45.00 -13.00   0.50   15.00    --    5.35 -22.00 150.90   64
;
_diffrn_measurement_device 'four-circle diffractometer'
_diffrn_measurement_device_type 'XtaLAB Synergy R, DW system, HyPix-Arc 150'
_diffrn_measurement_method '\w scans'
_diffrn_orient_matrix_type 'CrysAlisPro convention (1999,Acta A55,543-557)'
_diffrn_orient_matrix_UB_11 -0.0184634000
_diffrn_orient_matrix_UB_12 -0.0356909000
_diffrn_orient_matrix_UB_13 -0.0009979000
_diffrn_orient_matrix_UB_21 -0.0258852000
_diffrn_orient_matrix_UB_22 0.0010193000
_diffrn_orient_matrix_UB_23 -0.0231409000
_diffrn_orient_matrix_UB_31 0.0162603000
_diffrn_orient_matrix_UB_32 0.0003161000
_diffrn_orient_matrix_UB_33 -0.0380048000
_diffrn_radiation_monochromator mirror
_diffrn_radiation_probe x-ray
_diffrn_radiation_type 'Mo K\a'
_diffrn_radiation_wavelength 0.71073
_diffrn_reflns_av_R_equivalents 0.1554
_diffrn_reflns_av_unetI/netI 0.0261
_diffrn_reflns_Laue_measured_fraction_full 1.000
_diffrn_reflns_Laue_measured_fraction_max 1.000
_diffrn_reflns_limit_h_max 28
_diffrn_reflns_limit_h_min -28
_diffrn_reflns_limit_k_max 28
_diffrn_reflns_limit_k_min -28
_diffrn_reflns_limit_l_max 19
_diffrn_reflns_limit_l_min -19
_diffrn_reflns_number 169979
_diffrn_reflns_point_group_measured_fraction_full 1.000
_diffrn_reflns_point_group_measured_fraction_max 1.000
_diffrn_reflns_theta_full 25.242
_diffrn_reflns_theta_max 26.358
_diffrn_reflns_theta_min 1.776
_diffrn_source 'Rotating-anode X-ray tube'
_diffrn_source_type 'Rigaku (Mo) X-ray Source'
_exptl_absorpt_coefficient_mu 2.989
_exptl_absorpt_correction_T_max 0.967
_exptl_absorpt_correction_T_min 0.750
_exptl_absorpt_correction_type analytical
_exptl_absorpt_process_details
;
CrysAlisPro 1.171.43.104a (Rigaku Oxford Diffraction, 2023)
Numerical absorption correction based on gaussian integration over
a multifaceted crystal model
Empirical absorption correction using spherical harmonics,
implemented in SCALE3 ABSPACK scaling algorithm.
;
_exptl_crystal_colour 'yellowish white'
_exptl_crystal_colour_modifier yellowish
_exptl_crystal_colour_primary white
_exptl_crystal_density_diffrn 1.448
_exptl_crystal_description plate
_exptl_crystal_F_000 3114
_exptl_crystal_size_max 0.13
_exptl_crystal_size_mid 0.02
_exptl_crystal_size_min 0.01
_refine_diff_density_max 2.757
_refine_diff_density_min -0.899
_refine_diff_density_rms 0.203
_refine_ls_abs_structure_details
;
 Refined as an inversion twin.
;
_refine_ls_abs_structure_Flack 0.50(4)
_refine_ls_extinction_method none
_refine_ls_goodness_of_fit_ref 1.089
_refine_ls_hydrogen_treatment constr
_refine_ls_matrix_type full
_refine_ls_number_parameters 108
_refine_ls_number_reflns 3296
_refine_ls_number_restraints 8
_refine_ls_restrained_S_all 1.095
_refine_ls_R_factor_all 0.0763
_refine_ls_R_factor_gt 0.0724
_refine_ls_shift/su_max 0.001
_refine_ls_shift/su_mean 0.000
_refine_ls_structure_factor_coef Fsqd
_refine_ls_weighting_details 'w=1/[\s^2^(Fo^2^)+(0.1513P)^2^+17.3124P] where P=(Fo^2^+2Fc^2^)/3'
_refine_ls_weighting_scheme calc
_refine_ls_wR_factor_gt 0.1925
_refine_ls_wR_factor_ref 0.1974
_reflns_Friedel_coverage 0.992
_reflns_Friedel_fraction_full 1.000
_reflns_Friedel_fraction_max 1.000
_reflns_number_gt 3064
_reflns_number_total 3296
_reflns_threshold_expression 'I > 2\s(I)'
_cod_data_source_file d4ce00905c2.cif
_cod_data_source_block s2_18h_exp15_res0p6_scanw0p5_red6
_cod_depositor_comments 'Adding full bibliography for 7249498--7249499.cif.'
_cod_original_cell_volume 7261.2(3)
_cod_original_sg_symbol_H-M 'R 3 c'
_cod_original_formula_sum 'C8 H5 O7.50 Zn2'
_cod_database_code 7249499
_shelx_shelxl_version_number 2019/3
_chemical_oxdiff_formula 'Zn2 C8 H2 O6 H2 O'
_shelx_space_group_comment
;
The symmetry employed for this shelxl refinement is uniquely defined
by the following loop, which should always be used as a source of
symmetry information in preference to the above space-group names.
They are only intended as comments.
;
_shelx_estimated_absorpt_t_max 0.971
_shelx_estimated_absorpt_t_min 0.697
_olex2_refinement_description
;
1. Twinned data refinement
 Scales: 0.50(4)
 0.50(4)
2. Fixed Uiso
 At 1.2 times of:
  All C(H) groups
3. Restrained distances
 Zn2B-O2 \\sim Zn2A-O2
 with sigma of 0.02
 Zn2B-O3 \\sim Zn2A-O3
 with sigma of 0.02
4. Restrained planarity
 C5, C6, C1, C2, C3, C4, C7, C8
 with sigma of 0.0001
5. Uiso/Uaniso restraints and constraints
Uanis(C7) = Uanis(C8)
Uanis(O2) = Uanis(O1)
Uanis(O5) = Uanis(O3)
Uanis(C4) = Uanis(C1)
Uanis(C3) = Uanis(C6)
Uanis(Zn2A) = Uanis(Zn2B)
Uanis(O4) = Uanis(O6)
Uanis(C2) = Uanis(C5)
6. Others
 Sof(Zn2A)=1-FVAR(1)
 Sof(Zn2B)=FVAR(1)
7.a Aromatic/amide H refined with riding coordinates:
 C2(H2), C5(H5)
;
_smtbx_masks_void_probe_radius 1.2
_smtbx_masks_void_truncation_radius 1.2
_olex2_submission_special_instructions 'No special instructions were received'
_oxdiff_exptl_absorpt_empirical_details
;
Empirical correction (ABSPACK) includes:
- Absorption correction using spherical harmonics
- Frame scaling
;
_oxdiff_exptl_absorpt_empirical_full_max 1.179
_oxdiff_exptl_absorpt_empirical_full_min 0.872

loop_
_space_group_symop_operation_xyz
'x, y, z'
'-y, x-y, z'
'-x+y, -x, z'
'-y, -x, z+1/2'
'-x+y, y, z+1/2'
'x, x-y, z+1/2'
'x+2/3, y+1/3, z+1/3'
'-y+2/3, x-y+1/3, z+1/3'
'-x+y+2/3, -x+1/3, z+1/3'
'-y+2/3, -x+1/3, z+5/6'
'-x+y+2/3, y+1/3, z+5/6'
'x+2/3, x-y+1/3, z+5/6'
'x+1/3, y+2/3, z+2/3'
'-y+1/3, x-y+2/3, z+2/3'
'-x+y+1/3, -x+2/3, z+2/3'
'-y+1/3, -x+2/3, z+7/6'
'-x+y+1/3, y+2/3, z+7/6'
'x+1/3, x-y+2/3, z+7/6'

loop_
_atom_site_label
_atom_site_type_symbol
_atom_site_fract_x
_atom_site_fract_y
_atom_site_fract_z
_atom_site_U_iso_or_equiv
_atom_site_adp_type
_atom_site_occupancy
_atom_site_site_symmetry_order
_atom_site_calc_flag
_atom_site_refinement_flags_posn
_atom_site_refinement_flags_adp
_atom_site_refinement_flags_occupancy
_atom_site_disorder_assembly
_atom_site_disorder_group
Zn1 Zn 0.42127(6) 0.43367(6) 0.6273(2) 0.0255(4) Uani 1 1 d . . . . .
Zn2B Zn 0.3676(3) 0.12383(18) 0.3033(2) 0.0312(9) Uani 0.810(15) 1 d D . P A 1
O1 O 0.3643(5) 0.1750(4) 0.7220(6) 0.0352(15) Uani 1 1 d . . . . .
O2 O 0.3401(6) 0.1784(4) 0.3745(5) 0.0352(15) Uani 1 1 d D . . . .
O3 O 0.3168(6) 0.0475(4) 0.3792(6) 0.0446(18) Uani 1 1 d D . . . .
O6 O 0.4261(5) 0.3548(4) 0.5867(6) 0.0403(15) Uani 1 1 d . . . . .
O4 O 0.2575(5) 0.0015(4) 0.4934(6) 0.0403(15) Uani 1 1 d . . . . .
O5 O 0.3833(6) 0.3066(4) 0.7057(5) 0.0446(18) Uani 1 1 d . . . . .
C1 C 0.32499(4) 0.11736(10) 0.5052(3) 0.0250(16) Uani 1 1 d . . . . .
C2 C 0.33330(9) 0.1198(2) 0.5923(7) 0.045(2) Uani 1 1 d . . . . .
H2 H 0.321563 0.079822 0.620252 0.054 Uiso 1 1 calc R U . . .
C7 C 0.29681(9) 0.0488(3) 0.4592(6) 0.044(2) Uani 1 1 d . . . . .
C4 C 0.37444(9) 0.2363(2) 0.5917(6) 0.0250(16) Uani 1 1 d . . . . .
C8 C 0.40294(10) 0.3065(3) 0.6349(6) 0.044(2) Uani 1 1 d . . . . .
C3 C 0.35745(10) 0.1770(2) 0.6383(6) 0.0300(18) Uani 1 1 d . . . . .
C6 C 0.34293(3) 0.18055(7) 0.45375(16) 0.0300(18) Uani 1 1 d . . . . .
C5 C 0.36751(3) 0.23695(8) 0.50803(19) 0.045(2) Uani 1 1 d . . . . .
H5 H 0.380034 0.278332 0.483398 0.054 Uiso 1 1 calc R U . . .
Zn2A Zn 0.3402(11) 0.1099(7) 0.2960(7) 0.0312(9) Uani 0.190(15) 1 d D . P A 2

loop_
_atom_site_aniso_label
_atom_site_aniso_U_11
_atom_site_aniso_U_22
_atom_site_aniso_U_33
_atom_site_aniso_U_23
_atom_site_aniso_U_13
_atom_site_aniso_U_12
Zn1 0.0214(6) 0.0254(6) 0.0168(7) 0.0015(5) 0.0009(4) 0.0021(5)
Zn2B 0.052(3) 0.0349(13) 0.0121(7) 0.0007(8) 0.0011(11) 0.0260(16)
O1 0.075(5) 0.029(3) 0.013(3) 0.000(2) -0.007(3) 0.035(3)
O2 0.075(5) 0.029(3) 0.013(3) 0.000(2) -0.007(3) 0.035(3)
O3 0.099(6) 0.027(3) 0.014(3) 0.006(2) 0.015(3) 0.036(4)
O6 0.063(4) 0.014(3) 0.030(3) -0.007(2) -0.002(3) 0.009(3)
O4 0.063(4) 0.014(3) 0.030(3) -0.007(2) -0.002(3) 0.009(3)
O5 0.099(6) 0.027(3) 0.014(3) 0.006(2) 0.015(3) 0.036(4)
C1 0.034(4) 0.023(4) 0.022(4) 0.000(3) -0.001(3) 0.017(3)
C2 0.068(7) 0.037(5) 0.041(6) 0.011(4) 0.004(5) 0.035(5)
C7 0.073(7) 0.034(5) 0.021(4) -0.011(4) -0.018(4) 0.024(5)
C4 0.034(4) 0.023(4) 0.022(4) 0.000(3) -0.001(3) 0.017(3)
C8 0.073(7) 0.034(5) 0.021(4) -0.011(4) -0.018(4) 0.024(5)
C3 0.050(5) 0.024(4) 0.011(3) 0.008(3) 0.007(3) 0.015(4)
C6 0.050(5) 0.024(4) 0.011(3) 0.008(3) 0.007(3) 0.015(4)
C5 0.068(7) 0.037(5) 0.041(6) 0.011(4) 0.004(5) 0.035(5)
Zn2A 0.052(3) 0.0349(13) 0.0121(7) 0.0007(8) 0.0011(11) 0.0260(16)

loop_
_atom_type_symbol
_atom_type_description
_atom_type_scat_dispersion_real
_atom_type_scat_dispersion_imag
_atom_type_scat_source
C C 0.0033 0.0016 'International Tables Vol C Tables 4.2.6.8 and 6.1.1.4'
H H 0.0000 0.0000 'International Tables Vol C Tables 4.2.6.8 and 6.1.1.4'
O O 0.0106 0.0060 'International Tables Vol C Tables 4.2.6.8 and 6.1.1.4'
Zn Zn 0.2839 1.4301 'International Tables Vol C Tables 4.2.6.8 and 6.1.1.4'

loop_
_exptl_crystal_face_index_h
_exptl_crystal_face_index_k
_exptl_crystal_face_index_l
_exptl_crystal_face_perp_dist
-32 18 0 0.0089
32 -18 -1 0.0068
11 -4 -21 0.0495
6 -5 22 0.0691
-11 4 21 0.0669
18 -9 -19 0.0436
29 -27 0 0.0021
0 28 0 0.0085
-16 -17 -2 0.0048
-28 -1 0 0.0042

loop_
_geom_angle_atom_site_label_1
_geom_angle_atom_site_label_2
_geom_angle_atom_site_label_3
_geom_angle
_geom_angle_site_symmetry_1
_geom_angle_site_symmetry_3
_geom_angle_publ_flag
O1 Zn1 Zn2B 39.7(3) 11_554 8 ?
O1 Zn1 O2 79.4(4) 11_554 8 ?
O1 Zn1 O6 107.6(4) 11_554 . ?
O1 Zn1 Zn2A 40.0(3) 11_554 8 ?
O2 Zn1 Zn2B 39.9(3) 8 8 ?
O2 Zn1 O6 119.3(4) 8 . ?
O2 Zn1 Zn2A 40.5(3) 8 8 ?
O6 Zn1 Zn2B 124.1(3) . 8 ?
O6 Zn1 Zn2A 113.8(5) . 8 ?
O4 Zn1 Zn2B 124.6(3) 16_554 8 ?
O4 Zn1 O1 124.6(4) 16_554 11_554 ?
O4 Zn1 O2 111.9(4) 16_554 8 ?
O4 Zn1 O6 111.4(4) 16_554 . ?
O4 Zn1 Zn2A 134.8(5) 16_554 8 ?
O1 Zn2B Zn1 37.6(2) 6_554 15_554 ?
O1 Zn2B O5 89.2(3) 6_554 6_554 ?
O2 Zn2B Zn1 38.6(2) . 15_554 ?
O2 Zn2B O1 76.0(3) . 6_554 ?
O2 Zn2B O5 163.7(4) . 6_554 ?
O3 Zn2B Zn1 123.1(3) . 15_554 ?
O3 Zn2B O1 146.6(6) . 6_554 ?
O3 Zn2B O2 88.7(4) . . ?
O3 Zn2B O5 100.5(4) . 6_554 ?
O5 Zn2B Zn1 126.8(2) 6_554 15_554 ?
Zn1 O1 Zn2B 102.7(4) 17_544 6 ?
Zn1 O1 Zn2A 101.8(5) 17_544 6 ?
C3 O1 Zn1 130.0(5) . 17_544 ?
C3 O1 Zn2B 124.8(5) . 6 ?
C3 O1 Zn2A 119.3(6) . 6 ?
Zn1 O2 Zn2B 101.6(4) 15_554 . ?
Zn1 O2 Zn2A 100.4(5) 15_554 . ?
C6 O2 Zn1 130.1(5) . 15_554 ?
C6 O2 Zn2B 124.1(5) . . ?
C6 O2 Zn2A 129.2(6) . . ?
C7 O3 Zn2B 128.0(6) . . ?
C7 O3 Zn2A 129.4(7) . . ?
C8 O6 Zn1 115.1(7) . . ?
C7 O4 Zn1 123.8(7) . 10_554 ?
Zn2B O5 Zn2A 15.4(4) 6 6 ?
C8 O5 Zn2B 130.2(6) . 6 ?
C8 O5 Zn2A 131.1(7) . 6 ?
C2 C1 C7 119.2(5) . . ?
C2 C1 C6 121.8(3) . . ?
C6 C1 C7 119.0(5) . . ?
C1 C2 H2 118.1 . . ?
C3 C2 C1 123.9(7) . . ?
C3 C2 H2 118.1 . . ?
O3 C7 C1 119.3(6) . . ?
O4 C7 O3 122.8(7) . . ?
O4 C7 C1 117.8(8) . . ?
C3 C4 C8 122.0(8) . . ?
C5 C4 C8 114.6(6) . . ?
C5 C4 C3 123.4(5) . . ?
O6 C8 C4 115.1(8) . . ?
O5 C8 O6 124.8(7) . . ?
O5 C8 C4 116.5(7) . . ?
O1 C3 C2 120.1(7) . . ?
O1 C3 C4 124.6(6) . . ?
C2 C3 C4 115.3(9) . . ?
O2 C6 C1 120.9(4) . . ?
O2 C6 C5 129.3(4) . . ?
C5 C6 C1 109.5(3) . . ?
C4 C5 C6 126.2(3) . . ?
C4 C5 H5 116.9 . . ?
C6 C5 H5 116.9 . . ?
O1 Zn2A Zn1 38.2(3) 6_554 15_554 ?
O1 Zn2A O2 76.3(5) 6_554 . ?
O1 Zn2A O5 87.7(6) 6_554 6_554 ?
O2 Zn2A Zn1 39.2(3) . 15_554 ?
O2 Zn2A O5 153.9(12) . 6_554 ?
O3 Zn2A Zn1 130.9(5) . 15_554 ?
O3 Zn2A O1 168.9(7) . 6_554 ?
O3 Zn2A O2 92.6(6) . . ?
O3 Zn2A O5 102.8(6) . 6_554 ?
O5 Zn2A Zn1 125.3(6) 6_554 15_554 ?

loop_
_geom_bond_atom_site_label_1
_geom_bond_atom_site_label_2
_geom_bond_distance
_geom_bond_site_symmetry_2
_geom_bond_publ_flag
Zn1 Zn2B 3.074(3) 8 ?
Zn1 O1 1.923(8) 11_554 ?
Zn1 O2 1.956(8) 8 ?
Zn1 O6 1.976(8) . ?
Zn1 O4 1.909(8) 16_554 ?
Zn1 Zn2A 3.046(10) 8 ?
Zn2B O1 2.013(8) 6_554 ?
Zn2B O2 2.011(9) . ?
Zn2B O3 1.961(9) . ?
Zn2B O5 2.027(8) 6_554 ?
O1 C3 1.347(13) . ?
O1 Zn2A 2.000(14) 6 ?
O2 C6 1.265(9) . ?
O2 Zn2A 2.010(13) . ?
O3 C7 1.360(12) . ?
O3 Zn2A 1.825(13) . ?
O6 C8 1.229(12) . ?
O4 C7 1.145(11) . ?
O5 C8 1.216(13) . ?
O5 Zn2A 2.094(15) 6 ?
C1 C2 1.399(12) . ?
C1 C7 1.553(6) . ?
C1 C6 1.531(5) . ?
C2 H2 0.9300 . ?
C2 C3 1.356(8) . ?
C4 C8 1.562(7) . ?
C4 C3 1.423(10) . ?
C4 C5 1.344(10) . ?
C6 C5 1.418(3) . ?
C5 H5 0.9300 . ?

loop_
_geom_torsion_atom_site_label_1
_geom_torsion_atom_site_label_2
_geom_torsion_atom_site_label_3
_geom_torsion_atom_site_label_4
_geom_torsion
_geom_torsion_site_symmetry_1
_geom_torsion_site_symmetry_2
_geom_torsion_site_symmetry_3
_geom_torsion_site_symmetry_4
_geom_torsion_publ_flag
Zn1 O1 C3 C2 1.0(11) 17_544 . . . ?
Zn1 O1 C3 C4 -178.6(5) 17_544 . . . ?
Zn1 O2 C6 C1 169.1(6) 15_554 . . . ?
Zn1 O2 C6 C5 -17.7(13) 15_554 . . . ?
Zn1 O6 C8 O5 -6.2(12) . . . . ?
Zn1 O6 C8 C4 151.7(4) . . . . ?
Zn1 O4 C7 O3 19.2(13) 10_554 . . . ?
Zn1 O4 C7 C1 -164.4(5) 10_554 . . . ?
Zn2B O1 C3 C2 -157.7(5) 6 . . . ?
Zn2B O1 C3 C4 22.8(10) 6 . . . ?
Zn2B O2 C6 C1 -38.4(10) . . . . ?
Zn2B O2 C6 C5 134.8(5) . . . . ?
Zn2B O3 C7 O4 165.6(9) . . . . ?
Zn2B O3 C7 C1 -10.8(12) . . . . ?
Zn2B O5 C8 O6 -161.5(9) 6 . . . ?
Zn2B O5 C8 C4 40.9(13) 6 . . . ?
O2 C6 C5 C4 -173.8(7) . . . . ?
C1 C2 C3 O1 -179.6(5) . . . . ?
C1 C2 C3 C4 0.000(11) . . . . ?
C1 C6 C5 C4 0.000(4) . . . . ?
C2 C1 C7 O3 -148.9(7) . . . . ?
C2 C1 C7 O4 34.5(7) . . . . ?
C2 C1 C6 O2 174.4(6) . . . . ?
C2 C1 C6 C5 0.000(4) . . . . ?
C7 O3 Zn2A Zn1 0(2) . . . 15_554 ?
C7 O3 Zn2A O1 7(8) . . . 6_554 ?
C7 O3 Zn2A O2 9.3(16) . . . . ?
C7 O3 Zn2A O5 168.1(10) . . . 6_554 ?
C7 C1 C2 C3 180.000(7) . . . . ?
C7 C1 C6 O2 -5.6(6) . . . . ?
C7 C1 C6 C5 180.000(3) . . . . ?
C8 C4 C3 O1 -0.4(6) . . . . ?
C8 C4 C3 C2 180.000(7) . . . . ?
C8 C4 C5 C6 180.000(4) . . . . ?
C3 C4 C8 O6 168.1(6) . . . . ?
C3 C4 C8 O5 -32.1(7) . . . . ?
C3 C4 C5 C6 0.000(9) . . . . ?
C6 C1 C2 C3 0.000(9) . . . . ?
C6 C1 C7 O3 31.1(7) . . . . ?
C6 C1 C7 O4 -145.5(7) . . . . ?
C5 C4 C8 O6 -11.9(6) . . . . ?
C5 C4 C8 O5 147.9(7) . . . . ?
C5 C4 C3 O1 179.6(6) . . . . ?
C5 C4 C3 C2 0.000(11) . . . . ?
Zn2A O1 C3 C2 -140.0(8) 6 . . . ?
Zn2A O1 C3 C4 40.5(11) 6 . . . ?
Zn2A O2 C6 C1 -19.5(14) . . . . ?
Zn2A O2 C6 C5 153.7(9) . . . . ?
Zn2A O3 C7 O4 144.6(13) . . . . ?
Zn2A O3 C7 C1 -31.8(15) . . . . ?
Zn2A O5 C8 O6 178.1(11) 6 . . . ?
Zn2A O5 C8 C4 20.6(16) 6 . . . ?

loop_
_twin_individual_id
_twin_individual_mass_fraction_refined
1 0.50(4)
2 0.50(4)

loop_
_exptl_oxdiff_crystal_face_indexfrac_h
_exptl_oxdiff_crystal_face_indexfrac_k
_exptl_oxdiff_crystal_face_indexfrac_l
_exptl_oxdiff_crystal_face_x
_exptl_oxdiff_crystal_face_y
_exptl_oxdiff_crystal_face_z
-32.2626 18.0084 0.2100 -0.0473 0.8486 -0.5269
32.2433 -17.9468 -0.8692 0.0461 -0.8328 0.5516
10.7768 -4.3857 -21.1656 -0.0213 0.2064 0.9782
5.8993 -4.9979 22.0319 0.0475 -0.6676 -0.7430
-10.7273 4.3571 21.1777 0.0214 -0.2080 -0.9779
18.0413 -9.2678 -18.6403 0.0163 -0.0451 0.9989
28.5493 -27.4260 0.3065 0.4514 -0.7741 0.4439
0.4636 27.7680 0.3313 -1.0000 0.0086 0.0037
-15.6175 -16.6340 -1.5643 0.8836 0.4235 -0.1998
-27.5478 -0.8868 0.0599 0.5402 0.7108 -0.4505

loop_
_smtbx_masks_void_nr
_smtbx_masks_void_average_x
_smtbx_masks_void_average_y
_smtbx_masks_void_average_z
_smtbx_masks_void_volume
_smtbx_masks_void_count_electrons
_smtbx_masks_void_content
1 0.000 0.000 -0.036 1329.0 91.7 '9 H2O'
2 0.333 0.667 -0.560 1329.0 91.7 '9 H2O'
3 0.667 0.333 -0.893 1329.0 91.7 '9 H2O'
